data_7035230
loop_
_publ_author_name
'Burt, Jennifer'
'Grantham, William'
'Levason, William'
'Reid, Gillian'

_publ_section_title
;
 Lead(ii) nitrate and hexafluorosilicate complexes with neutral
 diphosphine coordination.
;
_journal_issue 25
_journal_name_full 'Dalton transactions (Cambridge, England : 2003)'
_journal_page_first 11533
_journal_page_last 11541
_journal_paper_doi 10.1039/c5dt01448d
_journal_volume 44
_journal_year 2015
_chemical_formula_moiety 'C20 H48 N2 O10 P4 Pb'
_chemical_formula_sum 'C20 H48 N2 O10 P4 Pb'
_chemical_formula_weight 807.67
_chemical_name_systematic
;
 ?
;
_space_group_crystal_system monoclinic
_space_group_IT_number 14
_space_group_name_Hall '-P 2ybc'
_space_group_name_H-M_alt 'P 1 21/c 1'
_symmetry_space_group_name_Hall '-P 2ybc'
_symmetry_space_group_name_H-M 'P 1 21/c 1'
_atom_sites_solution_hydrogens geom
_atom_sites_solution_primary direct
_atom_sites_solution_secondary difmap
_audit_creation_method SHELXL-97
_audit_update_record
;
2015-04-16 deposited with the CCDC.
2015-05-21 downloaded from the CCDC.
;
_cell_angle_alpha 90.00
_cell_angle_beta 112.383(3)
_cell_angle_gamma 90.00
_cell_formula_units_Z 4
_cell_length_a 15.1483(5)
_cell_length_b 13.8900(4)
_cell_length_c 16.2854(5)
_cell_measurement_reflns_used 4046
_cell_measurement_temperature 100(2)
_cell_measurement_theta_max 27.5
_cell_measurement_theta_min 2.7
_cell_volume 3168.45(18)
_computing_cell_refinement
;
CrystalClear-SM Expert 2.1 b29 (Rigaku, 2012)
;
_computing_data_collection
;
CrystalClear-SM Expert 2.1 b29 (Rigaku, 2012)
;
_computing_data_reduction
;
CrystalClear-SM Expert 2.1 b29 (Rigaku, 2012)
;
_computing_structure_refinement 'SHELXL-97 (Sheldrick, 2008)'
_computing_structure_solution 'Superflip (Palatinus et al., 2007)'
_diffrn_ambient_temperature 100(2)
_diffrn_detector CCD
_diffrn_detector_area_resol_mean 28.5714
_diffrn_measured_fraction_theta_full 0.996
_diffrn_measured_fraction_theta_max 0.996
_diffrn_measurement_device
;
AFC12 (Right): Kappa 3 circle
;
_diffrn_measurement_device_type
;
Rigaku Saturn724+ (2x2 bin mode)
;
_diffrn_measurement_method 'profile data from \w-scans'
_diffrn_measurement_specimen_support Fiber
_diffrn_radiation_monochromator Confocal
_diffrn_radiation_type MoK\a
_diffrn_radiation_wavelength 0.71073
_diffrn_reflns_av_R_equivalents 0.0404
_diffrn_reflns_av_sigmaI/netI 0.0337
_diffrn_reflns_limit_h_max 19
_diffrn_reflns_limit_h_min -19
_diffrn_reflns_limit_k_max 18
_diffrn_reflns_limit_k_min -17
_diffrn_reflns_limit_l_max 21
_diffrn_reflns_limit_l_min -12
_diffrn_reflns_number 26042
_diffrn_reflns_theta_full 27.48
_diffrn_reflns_theta_max 27.48
_diffrn_reflns_theta_min 2.93
_diffrn_source 'Sealed Tube'
_diffrn_source_current 55.0
_diffrn_source_power 2.5
_diffrn_source_voltage 45.0
_exptl_absorpt_coefficient_mu 5.576
_exptl_absorpt_correction_T_max 0.8506
_exptl_absorpt_correction_T_min 0.7679
_exptl_absorpt_correction_type multi-scan
_exptl_absorpt_process_details 'CrystalClear-SM Expert 2.1 b29 (Rigaku, 2012)'
_exptl_crystal_colour colourless
_exptl_crystal_density_diffrn 1.693
_exptl_crystal_density_method 'not measured'
_exptl_crystal_description chunk
_exptl_crystal_F_000 1616
_exptl_crystal_size_max 0.05
_exptl_crystal_size_mid 0.04
_exptl_crystal_size_min 0.03
_refine_diff_density_max 1.703
_refine_diff_density_min -0.526
_refine_diff_density_rms 0.130
_refine_ls_extinction_method none
_refine_ls_goodness_of_fit_ref 1.016
_refine_ls_hydrogen_treatment constr
_refine_ls_matrix_type full
_refine_ls_number_parameters 342
_refine_ls_number_reflns 7234
_refine_ls_number_restraints 0
_refine_ls_restrained_S_all 1.016
_refine_ls_R_factor_all 0.0446
_refine_ls_R_factor_gt 0.0310
_refine_ls_shift/su_max 0.001
_refine_ls_shift/su_mean 0.000
_refine_ls_structure_factor_coef Fsqd
_refine_ls_weighting_details 'calc w=1/[\s^2^(Fo^2^)+(0.0341P)^2^+3.3379P] where P=(Fo^2^+2Fc^2^)/3'
_refine_ls_weighting_scheme calc
_refine_ls_wR_factor_gt 0.0674
_refine_ls_wR_factor_ref 0.0730
_reflns_number_gt 5641
_reflns_number_total 7234
_reflns_threshold_expression >2\s(I)
_cod_data_source_file c5dt01448d1.cif
_cod_data_source_block 2015jebr01
_cod_depositor_comments 'Adding full bibliography for 7035226--7035231.cif.'
_cod_original_cell_volume 3168.44(17)
_cod_database_code 7035230

loop_
_symmetry_equiv_pos_as_xyz
'x, y, z'
'-x, y+1/2, -z+1/2'
'-x, -y, -z'
'x, -y-1/2, z-1/2'

loop_
_atom_site_label
_atom_site_type_symbol
_atom_site_fract_x
_atom_site_fract_y
_atom_site_fract_z
_atom_site_U_iso_or_equiv
_atom_site_adp_type
_atom_site_occupancy
_atom_site_symmetry_multiplicity
_atom_site_calc_flag
_atom_site_refinement_flags
Pb1 Pb 0.252071(9) 0.345578(9) 0.499334(8) 0.01268(5) Uani 1 1 d .
P1 P -0.00524(7) 0.34133(6) 0.48308(6) 0.01527(19) Uani 1 1 d .
P4 P 0.50794(7) 0.34247(6) 0.51944(6) 0.01531(19) Uani 1 1 d .
P2 P 0.23933(7) 0.13753(7) 0.35559(6) 0.01392(19) Uani 1 1 d .
O1 O 0.09850(18) 0.31423(18) 0.51637(16) 0.0197(6) Uani 1 1 d .
O4 O 0.40520(18) 0.31617(18) 0.46812(16) 0.0183(5) Uani 1 1 d .
O2 O 0.19946(17) 0.20401(18) 0.40578(15) 0.0170(5) Uani 1 1 d .
O6 O 0.1289(2) 0.4264(2) 0.34040(18) 0.0346(7) Uani 1 1 d .
O9 O 0.3798(2) 0.4647(2) 0.6401(2) 0.0365(8) Uani 1 1 d .
N1 N 0.1568(3) 0.5115(3) 0.3544(2) 0.0265(8) Uani 1 1 d .
C8 C 0.3385(3) 0.0684(3) 0.4298(2) 0.0198(8) Uani 1 1 d .
H8A H 0.3878 0.1136 0.4674 0.024 Uiso 1 1 calc R
H8B H 0.3161 0.0303 0.4695 0.024 Uiso 1 1 calc R
N2 N 0.3166(3) 0.5150(2) 0.6497(2) 0.0247(8) Uani 1 1 d .
C3 C -0.0639(3) 0.3384(3) 0.3648(3) 0.0255(9) Uani 1 1 d .
H3A H -0.1323 0.3537 0.3488 0.031 Uiso 1 1 calc R
H3B H -0.0363 0.3893 0.3392 0.031 Uiso 1 1 calc R
C16 C 0.5533(3) 0.2815(3) 0.6261(3) 0.0243(9) Uani 1 1 d .
H16A H 0.5164 0.3042 0.6611 0.029 Uiso 1 1 calc R
H16B H 0.5406 0.2118 0.6154 0.029 Uiso 1 1 calc R
C6 C 0.1495(3) 0.0548(3) 0.2880(2) 0.0229(9) Uani 1 1 d .
H6A H 0.0948 0.0920 0.2468 0.027 Uiso 1 1 calc R
H6B H 0.1762 0.0161 0.2519 0.027 Uiso 1 1 calc R
C18 C 0.5829(3) 0.3132(3) 0.4599(3) 0.0248(9) Uani 1 1 d .
H18A H 0.5648 0.3549 0.4067 0.030 Uiso 1 1 calc R
H18B H 0.6499 0.3286 0.4981 0.030 Uiso 1 1 calc R
C1 C -0.0652(3) 0.2587(3) 0.5308(3) 0.0286(9) Uani 1 1 d .
H1A H -0.0478 0.1922 0.5210 0.034 Uiso 1 1 calc R
H1B H -0.0404 0.2695 0.5958 0.034 Uiso 1 1 calc R
C7 C 0.1135(3) -0.0130(3) 0.3420(3) 0.0343(11) Uani 1 1 d .
H7A H 0.1655 -0.0555 0.3778 0.051 Uiso 1 1 calc R
H7B H 0.0607 -0.0518 0.3017 0.051 Uiso 1 1 calc R
H7C H 0.0912 0.0247 0.3812 0.051 Uiso 1 1 calc R
C19 C 0.5781(3) 0.2086(3) 0.4305(3) 0.0361(11) Uani 1 1 d .
H19A H 0.6039 0.1670 0.4829 0.054 Uiso 1 1 calc R
H19B H 0.6156 0.2005 0.3935 0.054 Uiso 1 1 calc R
H19C H 0.5115 0.1910 0.3962 0.054 Uiso 1 1 calc R
C2 C -0.1730(3) 0.2656(4) 0.4955(3) 0.0445(13) Uani 1 1 d .
H2A H -0.1917 0.3312 0.5039 0.067 Uiso 1 1 calc R
H2B H -0.1978 0.2202 0.5276 0.067 Uiso 1 1 calc R
H2C H -0.1993 0.2498 0.4321 0.067 Uiso 1 1 calc R
C4 C -0.0562(3) 0.2435(3) 0.3236(3) 0.0381(11) Uani 1 1 d .
H4A H 0.0111 0.2248 0.3433 0.057 Uiso 1 1 calc R
H4B H -0.0833 0.2495 0.2588 0.057 Uiso 1 1 calc R
H4C H -0.0913 0.1942 0.3419 0.057 Uiso 1 1 calc R
O5 O 0.1013(2) 0.5789(2) 0.3169(2) 0.0422(8) Uani 1 1 d .
O8 O 0.2333(2) 0.4818(2) 0.62459(19) 0.0380(8) Uani 1 1 d .
C9 C 0.3848(3) -0.0001(3) 0.3847(3) 0.0259(9) Uani 1 1 d .
H9A H 0.3372 -0.0464 0.3481 0.039 Uiso 1 1 calc R
H9B H 0.4373 -0.0347 0.4299 0.039 Uiso 1 1 calc R
H9C H 0.4098 0.0369 0.3469 0.039 Uiso 1 1 calc R
O10 O 0.3356(3) 0.5958(2) 0.6850(2) 0.0493(10) Uani 1 1 d .
O7 O 0.2380(2) 0.5298(2) 0.4098(3) 0.0557(10) Uani 1 1 d .
C5 C -0.0233(3) 0.4607(3) 0.5176(2) 0.0197(8) Uani 1 1 d .
H5A H -0.0927 0.4735 0.4966 0.024 Uiso 1 1 calc R
H5B H 0.0031 0.4634 0.5833 0.024 Uiso 1 1 calc R
C20 C 0.5257(3) 0.4698(3) 0.5419(2) 0.0174(7) Uani 1 1 d .
H20A H 0.5013 0.4878 0.5883 0.021 Uiso 1 1 calc R
H20B H 0.5949 0.4844 0.5649 0.021 Uiso 1 1 calc R
C17 C 0.6579(3) 0.2945(3) 0.6815(3) 0.0385(11) Uani 1 1 d .
H17A H 0.6958 0.2699 0.6490 0.058 Uiso 1 1 calc R
H17B H 0.6742 0.2590 0.7374 0.058 Uiso 1 1 calc R
H17C H 0.6716 0.3631 0.6943 0.058 Uiso 1 1 calc R
P3 P 0.26537(7) 0.15968(7) 0.65861(6) 0.01426(19) Uani 1 1 d .
O3 O 0.31309(18) 0.22275(18) 0.61213(15) 0.0184(5) Uani 1 1 d .
C15 C 0.2116(3) 0.2286(3) 0.7208(2) 0.0169(7) Uani 1 1 d .
H15A H 0.1566 0.2654 0.6795 0.020 Uiso 1 1 calc R
H15B H 0.1878 0.1847 0.7556 0.020 Uiso 1 1 calc R
C11 C 0.1731(3) 0.0866(3) 0.5817(2) 0.0191(8) Uani 1 1 d .
H11A H 0.1246 0.1296 0.5399 0.023 Uiso 1 1 calc R
H11B H 0.2013 0.0481 0.5467 0.023 Uiso 1 1 calc R
C13 C 0.3513(3) 0.0805(3) 0.7360(2) 0.0236(9) Uani 1 1 d .
H13A H 0.4012 0.1196 0.7809 0.028 Uiso 1 1 calc R
H13B H 0.3191 0.0416 0.7673 0.028 Uiso 1 1 calc R
C12 C 0.1228(3) 0.0181(3) 0.6232(3) 0.0354(11) Uani 1 1 d .
H12A H 0.1699 -0.0248 0.6652 0.053 Uiso 1 1 calc R
H12B H 0.0757 -0.0204 0.5764 0.053 Uiso 1 1 calc R
H12C H 0.0904 0.0554 0.6545 0.053 Uiso 1 1 calc R
C14 C 0.3984(3) 0.0132(3) 0.6913(3) 0.0363(11) Uani 1 1 d .
H14A H 0.3498 -0.0281 0.6489 0.054 Uiso 1 1 calc R
H14B H 0.4457 -0.0269 0.7363 0.054 Uiso 1 1 calc R
H14C H 0.4302 0.0512 0.6598 0.054 Uiso 1 1 calc R
C10 C 0.2849(3) 0.2014(3) 0.2839(2) 0.0156(7) Uani 1 1 d .
H10A H 0.3425 0.2380 0.3207 0.019 Uiso 1 1 calc R
H10B H 0.3042 0.1543 0.2482 0.019 Uiso 1 1 calc R

loop_
_atom_site_aniso_label
_atom_site_aniso_U_11
_atom_site_aniso_U_22
_atom_site_aniso_U_33
_atom_site_aniso_U_23
_atom_site_aniso_U_13
_atom_site_aniso_U_12
Pb1 0.01416(8) 0.01138(8) 0.01411(7) 0.00012(5) 0.00721(5) 0.00050(6)
P1 0.0145(5) 0.0121(5) 0.0206(5) 0.0009(4) 0.0083(4) 0.0010(4)
P4 0.0156(5) 0.0115(5) 0.0195(5) -0.0012(4) 0.0075(4) -0.0012(4)
P2 0.0161(5) 0.0148(5) 0.0123(4) -0.0009(4) 0.0070(4) -0.0016(4)
O1 0.0183(14) 0.0177(13) 0.0253(14) 0.0047(11) 0.0106(12) 0.0055(11)
O4 0.0157(13) 0.0165(13) 0.0237(13) -0.0045(11) 0.0088(11) -0.0038(11)
O2 0.0183(13) 0.0192(14) 0.0157(12) -0.0031(10) 0.0089(11) -0.0009(11)
O6 0.045(2) 0.0288(17) 0.0263(15) 0.0014(13) 0.0096(14) 0.0020(15)
O9 0.0232(16) 0.048(2) 0.0388(17) -0.0116(15) 0.0121(14) 0.0010(15)
N1 0.031(2) 0.026(2) 0.0276(18) 0.0076(15) 0.0170(17) 0.0015(16)
C8 0.024(2) 0.0193(19) 0.0164(17) 0.0012(15) 0.0081(16) -0.0001(16)
N2 0.035(2) 0.0251(19) 0.0199(16) 0.0034(14) 0.0172(16) -0.0005(16)
C3 0.024(2) 0.028(2) 0.022(2) -0.0016(17) 0.0067(18) -0.0002(17)
C16 0.029(2) 0.015(2) 0.028(2) 0.0062(16) 0.0094(18) 0.0024(17)
C6 0.028(2) 0.025(2) 0.0186(18) -0.0060(16) 0.0127(17) -0.0063(17)
C18 0.025(2) 0.022(2) 0.034(2) -0.0035(18) 0.0183(19) -0.0010(17)
C1 0.027(2) 0.025(2) 0.038(2) 0.0013(19) 0.017(2) 0.0003(18)
C7 0.039(3) 0.039(3) 0.030(2) -0.011(2) 0.018(2) -0.021(2)
C19 0.033(3) 0.024(2) 0.058(3) -0.017(2) 0.025(2) -0.007(2)
C2 0.027(3) 0.043(3) 0.067(3) 0.007(3) 0.022(3) -0.001(2)
C4 0.037(3) 0.036(3) 0.035(2) -0.011(2) 0.006(2) 0.000(2)
O5 0.053(2) 0.0389(19) 0.0342(17) 0.0185(15) 0.0159(16) 0.0161(17)
O8 0.0297(18) 0.055(2) 0.0338(17) 0.0009(15) 0.0169(15) 0.0024(16)
C9 0.030(2) 0.022(2) 0.027(2) 0.0011(17) 0.0136(19) 0.0054(18)
O10 0.090(3) 0.0275(18) 0.0340(17) -0.0106(15) 0.0277(19) -0.0056(18)
O7 0.0249(19) 0.038(2) 0.093(3) 0.022(2) 0.010(2) -0.0053(16)
C5 0.021(2) 0.0190(19) 0.0209(18) 0.0003(15) 0.0104(16) 0.0040(16)
C20 0.021(2) 0.0156(18) 0.0153(17) -0.0022(15) 0.0065(15) -0.0017(15)
C17 0.037(3) 0.037(3) 0.033(2) 0.011(2) 0.005(2) 0.000(2)
P3 0.0165(5) 0.0157(5) 0.0115(4) 0.0010(3) 0.0064(4) 0.0020(4)
O3 0.0187(14) 0.0223(14) 0.0162(12) 0.0030(11) 0.0088(11) 0.0006(11)
C15 0.0154(18) 0.0206(19) 0.0154(16) -0.0023(15) 0.0064(15) -0.0010(15)
C11 0.024(2) 0.021(2) 0.0133(16) -0.0004(15) 0.0077(15) 0.0008(16)
C13 0.027(2) 0.024(2) 0.0178(18) 0.0065(16) 0.0064(16) 0.0098(17)
C12 0.044(3) 0.033(3) 0.031(2) -0.005(2) 0.017(2) -0.019(2)
C14 0.039(3) 0.040(3) 0.026(2) 0.005(2) 0.008(2) 0.023(2)
C10 0.0170(19) 0.0172(19) 0.0131(16) -0.0017(14) 0.0063(14) -0.0022(15)

loop_
_atom_type_symbol
_atom_type_description
_atom_type_scat_dispersion_real
_atom_type_scat_dispersion_imag
_atom_type_scat_source
C C 0.0033 0.0016 'International Tables Vol C Tables 4.2.6.8 and 6.1.1.4'
H H 0.0000 0.0000 'International Tables Vol C Tables 4.2.6.8 and 6.1.1.4'
N N 0.0061 0.0033 'International Tables Vol C Tables 4.2.6.8 and 6.1.1.4'
O O 0.0106 0.0060 'International Tables Vol C Tables 4.2.6.8 and 6.1.1.4'
Pb Pb -3.3944 10.1111 'International Tables Vol C Tables 4.2.6.8 and 6.1.1.4'
P P 0.1023 0.0942 'International Tables Vol C Tables 4.2.6.8 and 6.1.1.4'

loop_
_geom_angle_atom_site_label_1
_geom_angle_atom_site_label_2
_geom_angle_atom_site_label_3
_geom_angle
_geom_angle_site_symmetry_1
O3 Pb1 O2 81.05(9) .
O3 Pb1 O1 83.96(8) .
O2 Pb1 O1 80.25(8) .
O3 Pb1 O4 85.75(8) .
O2 Pb1 O4 81.58(8) .
O1 Pb1 O4 160.30(9) .
O1 P1 C3 113.94(17) .
O1 P1 C5 112.32(17) .
C3 P1 C5 106.51(18) .
O1 P1 C1 108.24(17) .
C3 P1 C1 108.8(2) .
C5 P1 C1 106.72(17) .
O4 P4 C18 112.20(17) .
O4 P4 C20 113.15(16) .
C18 P4 C20 104.74(18) .
O4 P4 C16 110.66(17) .
C18 P4 C16 108.89(19) .
C20 P4 C16 106.88(17) .
O2 P2 C6 110.93(16) .
O2 P2 C10 112.48(16) .
C6 P2 C10 107.79(16) .
O2 P2 C8 111.54(15) .
C6 P2 C8 108.19(19) .
C10 P2 C8 105.64(17) .
P1 O1 Pb1 144.23(15) .
P4 O4 Pb1 131.86(14) .
P2 O2 Pb1 137.26(14) .
O7 N1 O6 119.9(4) .
O7 N1 O5 119.8(4) .
O6 N1 O5 120.2(4) .
C9 C8 P2 115.3(3) .
C9 C8 H8A 108.4 .
P2 C8 H8A 108.4 .
C9 C8 H8B 108.4 .
P2 C8 H8B 108.4 .
H8A C8 H8B 107.5 .
O10 N2 O9 120.7(4) .
O10 N2 O8 120.6(4) .
O9 N2 O8 118.7(3) .
C4 C3 P1 114.1(3) .
C4 C3 H3A 108.7 .
P1 C3 H3A 108.7 .
C4 C3 H3B 108.7 .
P1 C3 H3B 108.7 .
H3A C3 H3B 107.6 .
C17 C16 P4 116.5(3) .
C17 C16 H16A 108.2 .
P4 C16 H16A 108.2 .
C17 C16 H16B 108.2 .
P4 C16 H16B 108.2 .
H16A C16 H16B 107.3 .
C7 C6 P2 113.3(3) .
C7 C6 H6A 108.9 .
P2 C6 H6A 108.9 .
C7 C6 H6B 108.9 .
P2 C6 H6B 108.9 .
H6A C6 H6B 107.7 .
C19 C18 P4 114.8(3) .
C19 C18 H18A 108.6 .
P4 C18 H18A 108.6 .
C19 C18 H18B 108.6 .
P4 C18 H18B 108.6 .
H18A C18 H18B 107.5 .
C2 C1 P1 116.2(3) .
C2 C1 H1A 108.2 .
P1 C1 H1A 108.2 .
C2 C1 H1B 108.2 .
P1 C1 H1B 108.2 .
H1A C1 H1B 107.4 .
C6 C7 H7A 109.5 .
C6 C7 H7B 109.5 .
H7A C7 H7B 109.5 .
C6 C7 H7C 109.5 .
H7A C7 H7C 109.5 .
H7B C7 H7C 109.5 .
C18 C19 H19A 109.5 .
C18 C19 H19B 109.5 .
H19A C19 H19B 109.5 .
C18 C19 H19C 109.5 .
H19A C19 H19C 109.5 .
H19B C19 H19C 109.5 .
C1 C2 H2A 109.5 .
C1 C2 H2B 109.5 .
H2A C2 H2B 109.5 .
C1 C2 H2C 109.5 .
H2A C2 H2C 109.5 .
H2B C2 H2C 109.5 .
C3 C4 H4A 109.5 .
C3 C4 H4B 109.5 .
H4A C4 H4B 109.5 .
C3 C4 H4C 109.5 .
H4A C4 H4C 109.5 .
H4B C4 H4C 109.5 .
C8 C9 H9A 109.5 .
C8 C9 H9B 109.5 .
H9A C9 H9B 109.5 .
C8 C9 H9C 109.5 .
H9A C9 H9C 109.5 .
H9B C9 H9C 109.5 .
C5 C5 P1 113.2(3) 3_566
C5 C5 H5A 108.9 3_566
P1 C5 H5A 108.9 .
C5 C5 H5B 108.9 3_566
P1 C5 H5B 108.9 .
H5A C5 H5B 107.8 .
C20 C20 P4 111.6(3) 3_666
C20 C20 H20A 109.3 3_666
P4 C20 H20A 109.3 .
C20 C20 H20B 109.3 3_666
P4 C20 H20B 109.3 .
H20A C20 H20B 108.0 .
C16 C17 H17A 109.5 .
C16 C17 H17B 109.5 .
H17A C17 H17B 109.5 .
C16 C17 H17C 109.5 .
H17A C17 H17C 109.5 .
H17B C17 H17C 109.5 .
O3 P3 C11 111.90(15) .
O3 P3 C15 112.29(16) .
C11 P3 C15 107.13(17) .
O3 P3 C13 110.41(17) .
C11 P3 C13 107.83(19) .
C15 P3 C13 107.03(17) .
P3 O3 Pb1 132.28(15) .
C10 C15 P3 110.2(2) 4_566
C10 C15 H15A 109.6 4_566
P3 C15 H15A 109.6 .
C10 C15 H15B 109.6 4_566
P3 C15 H15B 109.6 .
H15A C15 H15B 108.1 .
C12 C11 P3 115.6(3) .
C12 C11 H11A 108.4 .
P3 C11 H11A 108.4 .
C12 C11 H11B 108.4 .
P3 C11 H11B 108.4 .
H11A C11 H11B 107.5 .
C14 C13 P3 112.7(3) .
C14 C13 H13A 109.0 .
P3 C13 H13A 109.0 .
C14 C13 H13B 109.0 .
P3 C13 H13B 109.0 .
H13A C13 H13B 107.8 .
C11 C12 H12A 109.5 .
C11 C12 H12B 109.5 .
H12A C12 H12B 109.5 .
C11 C12 H12C 109.5 .
H12A C12 H12C 109.5 .
H12B C12 H12C 109.5 .
C13 C14 H14A 109.5 .
C13 C14 H14B 109.5 .
H14A C14 H14B 109.5 .
C13 C14 H14C 109.5 .
H14A C14 H14C 109.5 .
H14B C14 H14C 109.5 .
C15 C10 P2 112.7(2) 4_565
C15 C10 H10A 109.0 4_565
P2 C10 H10A 109.0 .
C15 C10 H10B 109.0 4_565
P2 C10 H10B 109.0 .
H10A C10 H10B 107.8 .

loop_
_geom_bond_atom_site_label_1
_geom_bond_atom_site_label_2
_geom_bond_distance
_geom_bond_site_symmetry_2
Pb1 O3 2.418(2) .
Pb1 O2 2.429(2) .
Pb1 O1 2.484(2) .
Pb1 O4 2.589(2) .
P1 O1 1.502(3) .
P1 C3 1.788(4) .
P1 C5 1.805(4) .
P1 C1 1.813(4) .
P4 O4 1.504(3) .
P4 C18 1.799(4) .
P4 C20 1.806(4) .
P4 C16 1.815(4) .
P2 O2 1.504(2) .
P2 C6 1.801(4) .
P2 C10 1.801(3) .
P2 C8 1.805(4) .
O6 N1 1.247(4) .
O9 N2 1.243(4) .
N1 O7 1.244(5) .
N1 O5 1.251(4) .
C8 C9 1.526(5) .
C8 H8A 0.9900 .
C8 H8B 0.9900 .
N2 O10 1.243(4) .
N2 O8 1.256(4) .
C3 C4 1.505(6) .
C3 H3A 0.9900 .
C3 H3B 0.9900 .
C16 C17 1.506(6) .
C16 H16A 0.9900 .
C16 H16B 0.9900 .
C6 C7 1.523(5) .
C6 H6A 0.9900 .
C6 H6B 0.9900 .
C18 C19 1.523(5) .
C18 H18A 0.9900 .
C18 H18B 0.9900 .
C1 C2 1.514(6) .
C1 H1A 0.9900 .
C1 H1B 0.9900 .
C7 H7A 0.9800 .
C7 H7B 0.9800 .
C7 H7C 0.9800 .
C19 H19A 0.9800 .
C19 H19B 0.9800 .
C19 H19C 0.9800 .
C2 H2A 0.9800 .
C2 H2B 0.9800 .
C2 H2C 0.9800 .
C4 H4A 0.9800 .
C4 H4B 0.9800 .
C4 H4C 0.9800 .
C9 H9A 0.9800 .
C9 H9B 0.9800 .
C9 H9C 0.9800 .
C5 C5 1.526(7) 3_566
C5 H5A 0.9900 .
C5 H5B 0.9900 .
C20 C20 1.536(7) 3_666
C20 H20A 0.9900 .
C20 H20B 0.9900 .
C17 H17A 0.9800 .
C17 H17B 0.9800 .
C17 H17C 0.9800 .
P3 O3 1.510(3) .
P3 C11 1.794(4) .
P3 C15 1.799(3) .
P3 C13 1.801(4) .
C15 C10 1.537(5) 4_566
C15 H15A 0.9900 .
C15 H15B 0.9900 .
C11 C12 1.528(5) .
C11 H11A 0.9900 .
C11 H11B 0.9900 .
C13 C14 1.519(5) .
C13 H13A 0.9900 .
C13 H13B 0.9900 .
C12 H12A 0.9800 .
C12 H12B 0.9800 .
C12 H12C 0.9800 .
C14 H14A 0.9800 .
C14 H14B 0.9800 .
C14 H14C 0.9800 .
C10 C15 1.537(5) 4_565
C10 H10A 0.9900 .
C10 H10B 0.9900 .

loop_
_geom_torsion_atom_site_label_1
_geom_torsion_atom_site_label_2
_geom_torsion_atom_site_label_3
_geom_torsion_atom_site_label_4
_geom_torsion
_geom_torsion_site_symmetry_4
C3 P1 O1 Pb1 50.1(3) .
C5 P1 O1 Pb1 -71.2(3) .
C1 P1 O1 Pb1 171.3(3) .
O3 Pb1 O1 P1 -178.5(3) .
O2 Pb1 O1 P1 -96.5(3) .
O4 Pb1 O1 P1 -119.5(3) .
C18 P4 O4 Pb1 -174.43(19) .
C20 P4 O4 Pb1 -56.2(2) .
C16 P4 O4 Pb1 63.7(2) .
O3 Pb1 O4 P4 -73.0(2) .
O2 Pb1 O4 P4 -154.6(2) .
O1 Pb1 O4 P4 -131.7(2) .
C6 P2 O2 Pb1 -172.6(2) .
C10 P2 O2 Pb1 -51.8(2) .
C8 P2 O2 Pb1 66.7(2) .
O3 Pb1 O2 P2 -88.1(2) .
O1 Pb1 O2 P2 -173.4(2) .
O4 Pb1 O2 P2 -1.1(2) .
O2 P2 C8 C9 -179.0(3) .
C6 P2 C8 C9 58.7(3) .
C10 P2 C8 C9 -56.5(3) .
O1 P1 C3 C4 55.4(4) .
C5 P1 C3 C4 179.8(3) .
C1 P1 C3 C4 -65.5(4) .
O4 P4 C16 C17 175.0(3) .
C18 P4 C16 C17 51.2(4) .
C20 P4 C16 C17 -61.4(4) .
O2 P2 C6 C7 -63.7(3) .
C10 P2 C6 C7 172.8(3) .
C8 P2 C6 C7 59.0(3) .
O4 P4 C18 C19 -55.1(4) .
C20 P4 C18 C19 -178.2(3) .
C16 P4 C18 C19 67.8(4) .
O1 P1 C1 C2 -171.9(3) .
C3 P1 C1 C2 -47.6(4) .
C5 P1 C1 C2 67.0(4) .
O1 P1 C5 C5 61.6(4) 3_566
C3 P1 C5 C5 -63.8(4) 3_566
C1 P1 C5 C5 -180.0(4) 3_566
O4 P4 C20 C20 -47.9(4) 3_666
C18 P4 C20 C20 74.6(4) 3_666
C16 P4 C20 C20 -170.0(3) 3_666
C11 P3 O3 Pb1 59.1(2) .
C15 P3 O3 Pb1 -61.4(2) .
C13 P3 O3 Pb1 179.20(19) .
O2 Pb1 O3 P3 -77.68(19) .
O1 Pb1 O3 P3 3.36(19) .
O4 Pb1 O3 P3 -159.8(2) .
O3 P3 C15 C10 -52.8(3) 4_566
C11 P3 C15 C10 -176.0(2) 4_566
C13 P3 C15 C10 68.5(3) 4_566
O3 P3 C11 C12 178.2(3) .
C15 P3 C11 C12 -58.3(3) .
C13 P3 C11 C12 56.6(3) .
O3 P3 C13 C14 -60.9(4) .
C11 P3 C13 C14 61.6(4) .
C15 P3 C13 C14 176.6(3) .
O2 P2 C10 C15 -53.2(3) 4_565
C6 P2 C10 C15 69.4(3) 4_565
C8 P2 C10 C15 -175.1(3) 4_565
